data_8000282
loop_
_publ_author_name
'Tang, Zheng'
'Gao, Kai-Ge'
'Sun, Xiao-Fan'
'Yang, Xing-Ming'
'Wu, Yi-Zhang'
'Gao, Zhang-Ran'
'Cai, Hong-Ling'
'Wu, X. S.'

_publ_section_title
;
 High-Temperature Molecular Ferroelectric Tris(2-hydroxyethyl) Ammonium
 Bromide with Dielectric Relaxation.
;
_journal_name_full 'The journal of physical chemistry letters'
_journal_page_first 6650
_journal_page_last 6655
_journal_paper_doi 10.1021/acs.jpclett.9b02875
_journal_year 2019
_chemical_formula_sum 'C6 H13 Br N O3'
_chemical_formula_weight 227.07
_space_group_crystal_system trigonal
_space_group_IT_number 160
_space_group_name_Hall 'R 3 -2"'
_space_group_name_H-M_alt 'R 3 m :H'
_symmetry_space_group_name_Hall 'R 3 -2"'
_symmetry_space_group_name_H-M 'R 3 m :H'
_atom_sites_solution_hydrogens difmap
_audit_creation_method SHELXL-2014/7
_cell_angle_alpha 90
_cell_angle_beta 90
_cell_angle_gamma 120
_cell_formula_units_Z 3
_cell_length_a 8.4155(6)
_cell_length_b 8.4155(6)
_cell_length_c 11.6376(8)
_cell_measurement_reflns_used 2395
_cell_measurement_temperature 273(2)
_cell_measurement_theta_max 27.404
_cell_measurement_theta_min 25.242
_cell_volume 713.76(9)
_computing_structure_refinement 'SHELXL-2014/7 (Sheldrick, 2014)'
_diffrn_ambient_temperature 273(2)
_diffrn_measured_fraction_theta_full 1.000
_diffrn_measured_fraction_theta_max 1.000
_diffrn_measurement_device_type Rigaku
_diffrn_radiation_type MoK\a
_diffrn_radiation_wavelength 0.71073
_diffrn_reflns_av_R_equivalents 0.0316
_diffrn_reflns_av_unetI/netI 0.0305
_diffrn_reflns_Laue_measured_fraction_full 1.000
_diffrn_reflns_Laue_measured_fraction_max 1.000
_diffrn_reflns_limit_h_max 8
_diffrn_reflns_limit_h_min -10
_diffrn_reflns_limit_k_max 10
_diffrn_reflns_limit_k_min -9
_diffrn_reflns_limit_l_max 14
_diffrn_reflns_limit_l_min -15
_diffrn_reflns_number 2395
_diffrn_reflns_point_group_measured_fraction_full 1.000
_diffrn_reflns_point_group_measured_fraction_max 1.000
_diffrn_reflns_theta_full 25.242
_diffrn_reflns_theta_max 27.407
_diffrn_reflns_theta_min 3.298
_exptl_absorpt_coefficient_mu 4.285
_exptl_crystal_colour colorless
_exptl_crystal_density_diffrn 1.585
_exptl_crystal_description bulk
_exptl_crystal_F_000 354
_refine_diff_density_max 0.260
_refine_diff_density_min -0.260
_refine_diff_density_rms 0.051
_refine_ls_abs_structure_details
;
 Refined as an inversion twin.
;
_refine_ls_abs_structure_Flack 0.94(3)
_refine_ls_extinction_method none
_refine_ls_goodness_of_fit_ref 0.972
_refine_ls_hydrogen_treatment refall
_refine_ls_matrix_type full
_refine_ls_number_parameters 46
_refine_ls_number_reflns 434
_refine_ls_number_restraints 8
_refine_ls_restrained_S_all 0.985
_refine_ls_R_factor_all 0.0188
_refine_ls_R_factor_gt 0.0188
_refine_ls_shift/su_max 0.000
_refine_ls_shift/su_mean 0.000
_refine_ls_structure_factor_coef Fsqd
_refine_ls_weighting_details 'w=1/[\s^2^(Fo^2^)+(0.0300P)^2^] where P=(Fo^2^+2Fc^2^)/3'
_refine_ls_weighting_scheme calc
_refine_ls_wR_factor_gt 0.0436
_refine_ls_wR_factor_ref 0.0436
_reflns_Friedel_coverage 0.977
_reflns_Friedel_fraction_full 1.000
_reflns_Friedel_fraction_max 1.000
_reflns_number_gt 434
_reflns_number_total 434
_reflns_threshold_expression 'I > 2\s(I)'
_cod_data_source_file jz9b02875_si_004.cif
_cod_data_source_block 1
_cod_original_cell_volume 713.76(11)
_cod_original_formula_sum
'C6 H13 Br1 N1 O3 (Because of the disorder situation, the three hydrogen atoms which should be connected with C2 are difficult to be added.)'
_cod_database_code 8000282
_shelx_shelxl_version_number 2014/7
_shelx_space_group_comment
;
The symmetry employed for this shelxl refinement is uniquely defined
by the following loop, which should always be used as a source of
symmetry information in preference to the above space-group names.
They are only intended as comments.
;

loop_
_space_group_symop_operation_xyz
'x, y, z'
'-y, x-y, z'
'-x+y, -x, z'
'-y, -x, z'
'-x+y, y, z'
'x, x-y, z'
'x+2/3, y+1/3, z+1/3'
'-y+2/3, x-y+1/3, z+1/3'
'-x+y+2/3, -x+1/3, z+1/3'
'-y+2/3, -x+1/3, z+1/3'
'-x+y+2/3, y+1/3, z+1/3'
'x+2/3, x-y+1/3, z+1/3'
'x+1/3, y+2/3, z+2/3'
'-y+1/3, x-y+2/3, z+2/3'
'-x+y+1/3, -x+2/3, z+2/3'
'-y+1/3, -x+2/3, z+2/3'
'-x+y+1/3, y+2/3, z+2/3'
'x+1/3, x-y+2/3, z+2/3'

loop_
_atom_site_label
_atom_site_type_symbol
_atom_site_fract_x
_atom_site_fract_y
_atom_site_fract_z
_atom_site_U_iso_or_equiv
_atom_site_adp_type
_atom_site_occupancy
_atom_site_site_symmetry_order
_atom_site_calc_flag
_atom_site_refinement_flags_posn
_atom_site_refinement_flags_adp
_atom_site_refinement_flags_occupancy
Br1 Br 0.3333 0.6667 0.29312(2) 0.0303(3) Uani 1 6 d S T P
C2 C -0.1673(3) 0.1673(3) 0.2275(4) 0.0362(10) Uani 1 2 d DS T P
N1 N 0.0000 0.0000 0.2659(5) 0.0218(11) Uani 1 6 d DS T P
C1 C -0.1493(9) 0.0374(10) 0.3051(6) 0.0287(12) Uani 0.5 1 d D . P
O1 O -0.1897(7) 0.1016(7) 0.1137(4) 0.0478(18) Uani 0.5 1 d D . P
H1 H 0.0000 0.0000 0.181(3) 0.04(3) Uiso 1 6 d DS . P
H2 H -0.281(6) -0.062(11) 0.318(10) 0.20(6) Uiso 1 1 d D . .
H5 H -0.236(2) 0.236(2) 0.223(5) 0.037(15) Uiso 1 2 d DS . P
H6 H -0.191(14) 0.191(14) 0.057(18) 0.29(12) Uiso 1 2 d DS . P

loop_
_atom_site_aniso_label
_atom_site_aniso_U_11
_atom_site_aniso_U_22
_atom_site_aniso_U_33
_atom_site_aniso_U_23
_atom_site_aniso_U_13
_atom_site_aniso_U_12
Br1 0.0302(3) 0.0302(3) 0.0307(4) 0.000 0.000 0.01508(14)
C2 0.044(2) 0.044(2) 0.034(2) 0.0003(9) -0.0003(9) 0.031(2)
N1 0.0212(16) 0.0212(16) 0.023(3) 0.000 0.000 0.0106(8)
C1 0.026(3) 0.035(3) 0.031(3) 0.001(2) 0.002(2) 0.020(2)
O1 0.074(5) 0.052(4) 0.033(2) -0.009(2) -0.016(2) 0.043(4)

loop_
_atom_type_symbol
_atom_type_description
_atom_type_scat_dispersion_real
_atom_type_scat_dispersion_imag
_atom_type_scat_source
C C 0.0033 0.0016 'International Tables Vol C Tables 4.2.6.8 and 6.1.1.4'
H H 0.0000 0.0000 'International Tables Vol C Tables 4.2.6.8 and 6.1.1.4'
N N 0.0061 0.0033 'International Tables Vol C Tables 4.2.6.8 and 6.1.1.4'
O O 0.0106 0.0060 'International Tables Vol C Tables 4.2.6.8 and 6.1.1.4'
Br Br -0.2901 2.4595 'International Tables Vol C Tables 4.2.6.8 and 6.1.1.4'

loop_
_geom_angle_atom_site_label_1
_geom_angle_atom_site_label_2
_geom_angle_atom_site_label_3
_geom_angle
_geom_angle_site_symmetry_1
_geom_angle_site_symmetry_3
O1 C2 O1 30.4(4) . 4
O1 C2 C1 109.0(4) . .
O1 C2 C1 119.5(4) 4 .
O1 C2 C1 119.5(4) . 4
O1 C2 C1 109.0(4) 4 4
C1 C2 C1 37.0(5) . 4
C1 N1 C1 111.3(3) . 3
C1 N1 C1 138.7(6) . 5
C1 N1 C1 36.3(5) 3 5
C1 N1 C1 77.3(5) . 6
C1 N1 C1 138.7(6) 3 6
C1 N1 C1 111.3(3) 5 6
C1 N1 C1 36.3(5) . 4
C1 N1 C1 77.3(5) 3 4
C1 N1 C1 111.3(3) 5 4
C1 N1 C1 111.3(3) 6 4
C1 N1 C1 111.3(3) . 2
C1 N1 C1 111.3(3) 3 2
C1 N1 C1 77.3(5) 5 2
C1 N1 C1 36.3(5) 6 2
C1 N1 C1 138.7(6) 4 2
C1 C1 C2 71.5(3) 4 .
C1 C1 N1 71.8(3) 4 .
C2 C1 N1 111.8(5) . .
C1 C1 C1 119.999(1) 4 6
C2 C1 C1 142.0(3) . 6
N1 C1 C1 51.4(3) . 6
O1 O1 C2 74.8(2) 4 .

loop_
_geom_bond_atom_site_label_1
_geom_bond_atom_site_label_2
_geom_bond_distance
_geom_bond_site_symmetry_2
C2 O1 1.411(6) .
C2 O1 1.411(6) 4
C2 C1 1.483(7) .
C2 C1 1.483(7) 4
N1 C1 1.511(6) .
N1 C1 1.511(6) 3
N1 C1 1.511(6) 5
N1 C1 1.511(6) 6
N1 C1 1.511(6) 4
N1 C1 1.511(6) 2
C1 C1 0.941(14) 4
C1 C1 1.886(13) 6
O1 O1 0.741(11) 4

loop_
_cod_changelog_entry_id
_cod_changelog_entry_author
_cod_changelog_entry_date
_cod_changelog_entry_text
1 'Vaitkus, Antanas' 2024-11-20T15:31:46+02:00
;
 Corrected the '_chemical_formula_sum' data item value after consulting the
 original publication.
;
